data_1100349
loop_
_publ_author_name
'Boche, Gernot'
'Opel, Achim'
'Marsch, Michael'
'Harms, Klaus'
'Hallera, Friederike'
'Lohrenz, John C. W.'
'Th\"ummler, Christina'
'Koch, Wolfram'

_publ_section_title
;
 \a-Oxygen-Substituted Organolithium Compounds and Their Carbenoid Nature:
 Calculations of the Configurational Stability and of LiCH~2~OH Model
 Structures, Crystal Structure of
 Diphenyl(trimethylsilyloxy)methyllithium &#x00B7; 3 THF, and the
 Stereochemistry of the (Reverse) Brook Rearrangement
;
_journal_coden_ASTM CHBEAM
_journal_issue 10
_journal_name_full 'Chemische Berichte'
_journal_page_first 2265
_journal_page_last 2273
_journal_paper_doi 10.1002/cber.19921251015
_journal_volume 125
_journal_year 1992
_chemical_formula_sum 'C28 H44 Li O4 Si'
_space_group_IT_number 9
_symmetry_cell_setting monoclinic
_symmetry_space_group_name_Hall 'C -2yc'
_symmetry_space_group_name_H-M 'C 1 c 1'
_cell_angle_alpha 90
_cell_angle_beta 109.60(3)
_cell_angle_gamma 90
_cell_formula_units_Z 4
_cell_length_a 15.300(3)
_cell_length_b 10.130(2)
_cell_length_c 19.369(4)
_cod_original_sg_symbol_H-M 'C c'
_cod_original_formula_sum 'C28 H44 Li1 O4 Si1'
_cod_database_code 1100349

loop_
_symmetry_equiv_pos_site_id
_symmetry_equiv_pos_as_xyz
1 x,y,z
2 1/2+x,1/2+y,z
3 x,-y,1/2+z
4 1/2+x,1/2-y,1/2+z

loop_
_atom_site_label
_atom_site_type_symbol
_atom_site_fract_x
_atom_site_fract_y
_atom_site_fract_z
Si1 Si 0.11261 0.02951(21) 0.35014
O1 O 0.21333(32) -0.03770(43) 0.39778(24)
O2 O 0.43238(39) -0.09239(51) 0.50624(31)
O3 O 0.39670(39) 0.07913(47) 0.36656(29)
O4 O 0.35347(41) 0.18770(48) 0.49976(28)
C1 C 0.21271(54) -0.1815(7) 0.41334(41)
C2 C 0.20698(53) -0.20842(75) 0.48180(38)
C3 C 0.21109(66) -0.33954(89) 0.51143(46)
H1 H 0.21605(66) -0.41289(89) 0.48158(46)
C4 C 0.20666(71) -0.3628(10) 0.57748(51)
H2 H 0.21243(71) -0.4524(10) 0.59451(51)
C5 C 0.19456(70) -0.2648(13) 0.62293(53)
H3 H 0.18886(70) -0.2835(13) 0.66981(53)
C6 C 0.19277(56) -0.1379(10) 0.59613(45)
H4 H 0.18564(56) -0.0654(10) 0.62575(45)
C7 C 0.19857(54) -0.11061(85) 0.52961(40)
H5 H 0.19781(54) -0.02004(85) 0.51483(40)
C8 C 0.23466(56) -0.25894(72) 0.35908(43)
C9 C 0.26846(57) -0.20505(75) 0.30722(46)
H6 H 0.27800(57) -0.11131(75) 0.30818(46)
C10 C 0.28911(63) -0.27737(90) 0.25537(42)
H7 H 0.30893(63) -0.23271(90) 0.21947(42)
C11 C 0.28044(61) -0.41507(85) 0.25363(45)
H8 H 0.29670(61) -0.46792(85) 0.21862(45)
C12 C 0.24894(59) -0.46869(79) 0.30397(51)
H9 H 0.24263(59) -0.56302(79) 0.30316(51)
C13 C 0.22551(61) -0.40180(73) 0.35491(45)
H10 H 0.20227(61) -0.44855(73) 0.38825(45)
C14 C 0.13422(66) 0.21198(71) 0.35700(61)
H11 H 0.07809(66) 0.25775(71) 0.33034(61)
H12 H 0.18167(66) 0.23340(71) 0.33665(61)
H13 H 0.15396(66) 0.23823(71) 0.40753(61)
C15 C 0.01843(51) -0.01186(77) 0.38599(45)
H14 H 0.03611(51) 0.01203(77) 0.43680(45)
H15 H 0.00606(51) -0.10491(77) 0.38077(45)
H16 H -0.03636(51) 0.03604(77) 0.35856(45)
C16 C 0.07489(56) -0.01767(90) 0.25618(42)
H17 H 0.01635(56) 0.02342(90) 0.23082(42)
H18 H 0.06811(56) -0.11186(90) 0.25233(42)
H19 H 0.11997(56) 0.01021(90) 0.23469(42)
C17 C 0.4834(10) -0.0612(10) 0.57802(62)
H20 H 0.525(1) 0.010(1) 0.57843(62)
H21 H 0.4437(10) -0.0358(10) 0.60494(62)
C18 C 0.5391(12) -0.1834(15) 0.61136(76)
H22 H 0.5084(12) -0.2305(15) 0.63970(76)
H23 H 0.6005(12) -0.1597(15) 0.64216(76)
C19 C 0.54304(91) -0.2550(14) 0.55660(76)
H24 H 0.59215(91) -0.2259(14) 0.53980(76)
H25 H 0.55198(91) -0.3464(14) 0.57016(76)
C20 C 0.44715(71) -0.23129(94) 0.49756(69)
H26 H 0.39994(71) -0.28427(94) 0.50637(69)
H27 H 0.44922(71) -0.24997(94) 0.44954(69)
C21 C 0.35511(59) 0.15674(82) 0.30262(44)
H28 H 0.29369(59) 0.12497(82) 0.27677(44)
H29 H 0.35200(59) 0.24739(82) 0.31606(44)
C22 C 0.41266(77) 0.1437(12) 0.25547(61)
H30 H 0.44560(77) 0.2246(12) 0.25618(61)
H31 H 0.37491(77) 0.1235(12) 0.20602(61)
C23 C 0.47610(71) 0.0403(12) 0.28541(57)
H32 H 0.45453(71) -0.0395(12) 0.25829(57)
H33 H 0.53608(71) 0.0627(12) 0.28322(57)
C24 C 0.48111(64) 0.0215(12) 0.36194(50)
H34 H 0.53389(64) 0.0674(12) 0.39432(50)
H35 H 0.48531(64) -0.0705(12) 0.37458(50)
C25 C 0.32859(79) 0.2128(11) 0.56264(54)
H36 H 0.26834(79) 0.2529(11) 0.54908(54)
H37 H 0.32865(79) 0.1326(11) 0.58907(54)
C26 C 0.4001(11) 0.3043(12) 0.60733(67)
H38 H 0.4510(11) 0.2558(12) 0.64033(67)
H39 H 0.3744(11) 0.3618(12) 0.63488(67)
C27 C 0.43067(73) 0.37993(96) 0.55688(53)
H40 H 0.39542(73) 0.45997(96) 0.54356(53)
H41 H 0.49535(73) 0.40098(96) 0.57829(53)
C28 C 0.4143(7) 0.29188(85) 0.49054(52)
H42 H 0.47178(70) 0.25567(85) 0.48937(52)
H43 H 0.38497(70) 0.34065(85) 0.44631(52)
Li1 Li 0.34357(98) 0.0233(12) 0.44123(62)

loop_
_atom_type_symbol
_atom_type_radius_bond
C 0.68
H 0.23
Li 0.92
O 0.68
Si 1.20
